data_7152760
loop_
_publ_author_name
'Deponti, Monica'
'Kozhushkov, Sergei I.'
'Yufit, Dmitry S.'
'Ackermann, Lutz'

_publ_section_title
;
 Ruthenium-catalyzed C-H/O-H and C-H/N-H bond functionalizations:
 oxidative annulations of cyclopropyl-substituted alkynes.
;
_journal_issue 1
_journal_name_full 'Organic &amp; biomolecular chemistry'
_journal_page_first 142
_journal_page_last 148
_journal_paper_doi 10.1039/c2ob26250a
_journal_volume 11
_journal_year 2013
_chemical_formula_moiety 'C18 H14 O2'
_chemical_formula_sum 'C18 H14 O2'
_chemical_formula_weight 262.29
_chemical_melting_point 389.1(10)
_chemical_name_common 4-cyclopropyl-3-phenyl-1H-isochromen-1-one
_chemical_name_systematic
;
4-cyclopropyl-3-phenyl-1H-isochromen-1-one
;
_space_group_crystal_system monoclinic
_space_group_IT_number 15
_space_group_name_Hall '-C 2yc'
_space_group_name_H-M_alt 'C 1 2/c 1'
_symmetry_space_group_name_Hall '-C 2yc'
_symmetry_space_group_name_H-M 'C 1 2/c 1'
_atom_sites_solution_hydrogens difmap
_atom_sites_solution_primary direct
_atom_sites_solution_secondary difmap
_audit_creation_date 2012-03-07
_audit_creation_method
;
Olex2 1.2-beta
(compiled 2012.01.17 svn.r2163, GUI svn.r4036)
;
_cell_angle_alpha 90.00
_cell_angle_beta 124.7190(10)
_cell_angle_gamma 90.00
_cell_formula_units_Z 8
_cell_length_a 21.7506(12)
_cell_length_b 10.3408(6)
_cell_length_c 14.2419(8)
_cell_measurement_reflns_used 6519
_cell_measurement_temperature 120
_cell_measurement_theta_max 30.99
_cell_measurement_theta_min 2.28
_cell_volume 2632.9(3)
_computing_cell_refinement 'SAINT v6.45A (Bruker, 2003)'
_computing_data_collection 'SMART v5.625 (Bruker, 2001)'
_computing_data_reduction 'SAINT v6.45A (Bruker, 2003)'
_computing_molecular_graphics
;
O. V. Dolomanov, L. J. Bourhis, R. J. Gildea, J. A. K. Howard and H. Puschmann,
OLEX2: a complete structure solution, refinement and analysis program.
J. Appl. Cryst. (2009). 42, 339-341.
;
_computing_publication_material
;
O. V. Dolomanov, L. J. Bourhis, R. J. Gildea, J. A. K. Howard and H. Puschmann,
OLEX2: a complete structure solution, refinement and analysis program.
J. Appl. Cryst. (2009). 42, 339-341.
;
_computing_structure_refinement
;
XL, G.M. Sheldrick, Acta Cryst.
(2008). A64, 112-122
;
_computing_structure_solution
;
XS, G.M. Sheldrick, Acta Cryst.
(2008). A64, 112-122
;
_diffrn_ambient_temperature 120
_diffrn_detector 'CCD area detector'
_diffrn_detector_area_resol_mean 5.6
_diffrn_detector_type 'Bruker SMART CCD 6000 area detector'
_diffrn_measured_fraction_theta_full 0.998
_diffrn_measured_fraction_theta_max 0.998
_diffrn_measurement_device 'three-circle diffractometer'
_diffrn_measurement_device_type 'Bruker SMART CCD 6000 area detector'
_diffrn_measurement_method '\w scans'
_diffrn_radiation_monochromator graphite
_diffrn_radiation_probe x-ray
_diffrn_radiation_type MoK\a
_diffrn_radiation_wavelength 0.71073
_diffrn_radiation_xray_symbol K-L~3~
_diffrn_reflns_av_R_equivalents 0.0498
_diffrn_reflns_av_unetI/netI 0.0307
_diffrn_reflns_limit_h_max 30
_diffrn_reflns_limit_h_min -29
_diffrn_reflns_limit_k_max 14
_diffrn_reflns_limit_k_min -14
_diffrn_reflns_limit_l_max 20
_diffrn_reflns_limit_l_min -19
_diffrn_reflns_number 14905
_diffrn_reflns_theta_full 30.00
_diffrn_reflns_theta_max 30.00
_diffrn_reflns_theta_min 2.28
_diffrn_source 'sealed X-ray tube'
_diffrn_source_current 35.0
_diffrn_source_power 1.75
_diffrn_source_target Mo
_diffrn_source_type 'sealed X-ray tube'
_diffrn_source_voltage 50.0
_exptl_absorpt_coefficient_mu 0.085
_exptl_absorpt_correction_type none
_exptl_crystal_colour 'clear light colourless'
_exptl_crystal_colour_lustre clear
_exptl_crystal_colour_modifier light
_exptl_crystal_colour_primary colourless
_exptl_crystal_density_diffrn 1.323
_exptl_crystal_density_method 'not measured'
_exptl_crystal_description block
_exptl_crystal_F_000 1104
_exptl_crystal_size_max 0.44
_exptl_crystal_size_mid 0.44
_exptl_crystal_size_min 0.4
_refine_diff_density_max 0.352
_refine_diff_density_min -0.190
_refine_diff_density_rms 0.045
_refine_ls_extinction_method none
_refine_ls_goodness_of_fit_ref 1.036
_refine_ls_hydrogen_treatment refall
_refine_ls_matrix_type full
_refine_ls_number_parameters 237
_refine_ls_number_reflns 3844
_refine_ls_number_restraints 0
_refine_ls_restrained_S_all 1.036
_refine_ls_R_factor_all 0.0487
_refine_ls_R_factor_gt 0.0389
_refine_ls_shift/su_max 0.001
_refine_ls_shift/su_mean 0.000
_refine_ls_structure_factor_coef Fsqd
_refine_ls_weighting_details 'calc w=1/[\s^2^(Fo^2^)+(0.0700P)^2^+0.5000P] where P=(Fo^2^+2Fc^2^)/3'
_refine_ls_weighting_scheme calc
_refine_ls_wR_factor_gt 0.1094
_refine_ls_wR_factor_ref 0.1170
_reflns_number_gt 3098
_reflns_number_total 3844
_reflns_threshold_expression >2sigma(I)
_cod_data_source_file c2ob26250a.txt
_cod_data_source_block 6aa_dk79
_cod_depositor_comments
;
The following automatic conversions were performed:

'_chemical_melting_point' value '115-117 C' was changed to
'389.1(10)' - it was converted from degrees Celsius(C) to Kelvins(K),
the average value was taken and precision was estimated.

Automatic conversion script
Id: cif_fix_values 1891 2012-01-12 08:04:46Z andrius 
;
_cod_database_code 7152760

loop_
_space_group_symop_id
_space_group_symop_operation_xyz
1 'x, y, z'
2 '-x, y, -z+1/2'
3 'x+1/2, y+1/2, z'
4 '-x+1/2, y+1/2, -z+1/2'
5 '-x, -y, -z'
6 'x, -y, z-1/2'
7 '-x+1/2, -y+1/2, -z'
8 'x+1/2, -y+1/2, z-1/2'

loop_
_atom_site_label
_atom_site_type_symbol
_atom_site_fract_x
_atom_site_fract_y
_atom_site_fract_z
_atom_site_U_iso_or_equiv
_atom_site_adp_type
_atom_site_occupancy
_atom_site_symmetry_multiplicity
_atom_site_calc_flag
O1 O 0.36394(4) 0.63532(6) 0.23542(6) 0.02582(16) Uani 1 1 d
O2 O 0.45372(4) 0.78128(7) 0.30607(7) 0.03258(18) Uani 1 1 d
C1 C 0.38554(5) 0.40979(8) 0.28250(7) 0.02147(18) Uani 1 1 d
C2 C 0.33830(5) 0.50979(9) 0.22669(7) 0.02279(18) Uani 1 1 d
C3 C 0.43838(5) 0.66821(9) 0.30250(8) 0.02455(19) Uani 1 1 d
C4 C 0.49140(5) 0.56310(8) 0.36327(7) 0.02239(18) Uani 1 1 d
C5 C 0.56799(5) 0.59194(10) 0.43027(8) 0.0262(2) Uani 1 1 d
C6 C 0.61950(5) 0.49466(10) 0.48925(8) 0.0279(2) Uani 1 1 d
C7 C 0.59494(5) 0.36818(10) 0.48294(8) 0.0275(2) Uani 1 1 d
C8 C 0.51923(5) 0.33907(9) 0.41725(8) 0.02464(19) Uani 1 1 d
C9 C 0.46570(5) 0.43626(8) 0.35481(7) 0.02114(18) Uani 1 1 d
C10 C 0.36006(5) 0.27360(8) 0.27336(8) 0.02364(18) Uani 1 1 d
C11 C 0.38071(6) 0.17341(10) 0.21847(9) 0.0314(2) Uani 1 1 d
C12 C 0.30080(6) 0.21438(10) 0.16052(9) 0.0349(2) Uani 1 1 d
C13 C 0.25564(5) 0.50943(9) 0.14842(8) 0.02493(19) Uani 1 1 d
C14 C 0.22091(6) 0.57692(9) 0.04463(8) 0.0288(2) Uani 1 1 d
C15 C 0.14354(6) 0.57678(10) -0.03138(9) 0.0341(2) Uani 1 1 d
C16 C 0.09997(6) 0.51358(10) -0.00340(10) 0.0365(3) Uani 1 1 d
C17 C 0.13351(6) 0.44835(10) 0.10000(10) 0.0337(2) Uani 1 1 d
C18 C 0.21128(5) 0.44528(9) 0.17537(8) 0.0285(2) Uani 1 1 d
H5 H 0.5829(7) 0.6827(13) 0.4337(11) 0.036(3) Uiso 1 1 d
H6 H 0.6729(7) 0.5171(13) 0.5359(11) 0.034(3) Uiso 1 1 d
H8 H 0.5027(7) 0.2489(13) 0.4139(11) 0.029(3) Uiso 1 1 d
H7 H 0.6321(7) 0.2971(13) 0.5263(11) 0.035(3) Uiso 1 1 d
H10 H 0.3601(7) 0.2428(12) 0.3378(11) 0.025(3) Uiso 1 1 d
H11A H 0.4066(7) 0.2036(13) 0.1859(12) 0.037(3) Uiso 1 1 d
H11B H 0.3950(7) 0.0841(14) 0.2526(12) 0.038(3) Uiso 1 1 d
H12A H 0.2654(8) 0.1519(15) 0.1613(13) 0.045(4) Uiso 1 1 d
H12B H 0.2806(8) 0.2685(14) 0.0953(13) 0.044(4) Uiso 1 1 d
H14 H 0.2519(7) 0.6217(12) 0.0252(10) 0.032(3) Uiso 1 1 d
H15 H 0.1200(7) 0.6205(14) -0.1051(12) 0.039(3) Uiso 1 1 d
H16 H 0.0454(8) 0.5159(14) -0.0549(12) 0.043(4) Uiso 1 1 d
H17 H 0.1036(7) 0.4035(14) 0.1220(11) 0.036(3) Uiso 1 1 d
H18 H 0.2355(7) 0.3993(13) 0.2498(11) 0.034(3) Uiso 1 1 d

loop_
_atom_site_aniso_label
_atom_site_aniso_U_11
_atom_site_aniso_U_22
_atom_site_aniso_U_33
_atom_site_aniso_U_23
_atom_site_aniso_U_13
_atom_site_aniso_U_12
O1 0.0290(3) 0.0205(3) 0.0271(3) 0.0020(2) 0.0155(3) 0.0002(2)
O2 0.0396(4) 0.0214(3) 0.0369(4) 0.0017(3) 0.0219(3) -0.0025(3)
C1 0.0256(4) 0.0211(4) 0.0184(4) 0.0001(3) 0.0129(3) -0.0010(3)
C2 0.0280(4) 0.0212(4) 0.0211(4) 0.0008(3) 0.0151(3) -0.0007(3)
C3 0.0305(4) 0.0235(4) 0.0232(4) 0.0001(3) 0.0174(4) -0.0011(3)
C4 0.0274(4) 0.0227(4) 0.0200(4) -0.0004(3) 0.0153(3) -0.0014(3)
C5 0.0302(5) 0.0271(4) 0.0241(4) -0.0022(3) 0.0172(4) -0.0054(4)
C6 0.0250(4) 0.0339(5) 0.0251(4) -0.0010(3) 0.0144(4) -0.0035(4)
C7 0.0267(4) 0.0303(5) 0.0262(4) 0.0016(3) 0.0155(4) 0.0020(4)
C8 0.0275(4) 0.0229(4) 0.0245(4) 0.0011(3) 0.0154(4) 0.0005(3)
C9 0.0255(4) 0.0215(4) 0.0189(4) -0.0002(3) 0.0141(3) -0.0002(3)
C10 0.0271(4) 0.0205(4) 0.0216(4) 0.0008(3) 0.0128(3) -0.0015(3)
C11 0.0411(6) 0.0235(4) 0.0321(5) -0.0028(4) 0.0224(4) -0.0010(4)
C12 0.0371(5) 0.0271(5) 0.0264(5) -0.0029(4) 0.0097(4) -0.0030(4)
C13 0.0275(4) 0.0229(4) 0.0229(4) -0.0004(3) 0.0135(4) 0.0029(3)
C14 0.0344(5) 0.0251(4) 0.0259(4) 0.0021(3) 0.0167(4) 0.0074(4)
C15 0.0358(5) 0.0284(5) 0.0265(5) -0.0008(4) 0.0109(4) 0.0117(4)
C16 0.0265(5) 0.0298(5) 0.0384(5) -0.0097(4) 0.0096(4) 0.0051(4)
C17 0.0293(5) 0.0285(5) 0.0422(6) -0.0075(4) 0.0196(5) -0.0019(4)
C18 0.0289(5) 0.0272(5) 0.0290(4) -0.0018(4) 0.0162(4) -0.0006(4)

loop_
_atom_type_symbol
_atom_type_description
_atom_type_scat_dispersion_real
_atom_type_scat_dispersion_imag
_atom_type_scat_source
C C 0.0033 0.0016 'International Tables Vol C Tables 4.2.6.8 and 6.1.1.4'
H H 0.0000 0.0000 'International Tables Vol C Tables 4.2.6.8 and 6.1.1.4'
O O 0.0106 0.0060 'International Tables Vol C Tables 4.2.6.8 and 6.1.1.4'

loop_
_geom_angle_atom_site_label_1
_geom_angle_atom_site_label_2
_geom_angle_atom_site_label_3
_geom_angle
C3 O1 C2 123.17(7)
C2 C1 C9 118.29(8)
C2 C1 C10 123.43(8)
C9 C1 C10 118.28(8)
O1 C2 C13 108.84(7)
C1 C2 O1 122.01(8)
C1 C2 C13 129.14(8)
O1 C3 C4 116.67(8)
O2 C3 O1 117.16(9)
O2 C3 C4 126.17(9)
C5 C4 C3 118.51(8)
C5 C4 C9 121.20(8)
C9 C4 C3 120.28(8)
C4 C5 H5 117.8(8)
C6 C5 C4 119.86(9)
C6 C5 H5 122.4(8)
C5 C6 C7 119.74(9)
C5 C6 H6 118.5(8)
C7 C6 H6 121.8(8)
C6 C7 H7 120.1(7)
C8 C7 C6 120.70(9)
C8 C7 H7 119.2(7)
C7 C8 C9 120.59(9)
C7 C8 H8 119.7(7)
C9 C8 H8 119.7(7)
C4 C9 C1 119.54(8)
C4 C9 C8 117.89(8)
C8 C9 C1 122.56(8)
C1 C10 C11 119.14(8)
C1 C10 C12 121.84(8)
C1 C10 H10 115.3(7)
C11 C10 H10 115.1(7)
C12 C10 C11 59.63(7)
C12 C10 H10 114.5(7)
C10 C11 H11A 117.0(8)
C10 C11 H11B 118.6(8)
C12 C11 C10 59.89(7)
C12 C11 H11A 117.1(8)
C12 C11 H11B 117.8(8)
H11A C11 H11B 115.2(11)
C10 C12 H12A 116.3(9)
C10 C12 H12B 116.2(9)
C11 C12 C10 60.49(7)
C11 C12 H12A 117.8(8)
C11 C12 H12B 116.7(9)
H12A C12 H12B 117.2(12)
C14 C13 C2 119.08(9)
C18 C13 C2 121.90(8)
C18 C13 C14 119.02(9)
C13 C14 H14 119.3(7)
C15 C14 C13 120.45(10)
C15 C14 H14 120.2(7)
C14 C15 H15 119.9(8)
C16 C15 C14 120.05(10)
C16 C15 H15 120.1(8)
C15 C16 C17 120.13(10)
C15 C16 H16 120.7(9)
C17 C16 H16 119.2(9)
C16 C17 C18 120.07(10)
C16 C17 H17 121.5(8)
C18 C17 H17 118.4(8)
C13 C18 C17 120.25(9)
C13 C18 H18 119.4(7)
C17 C18 H18 120.3(7)

loop_
_geom_bond_atom_site_label_1
_geom_bond_atom_site_label_2
_geom_bond_distance
O1 C2 1.3901(11)
O1 C3 1.3740(11)
O2 C3 1.2090(12)
C1 C2 1.3515(12)
C1 C9 1.4596(12)
C1 C10 1.4917(12)
C2 C13 1.4805(12)
C3 C4 1.4573(13)
C4 C5 1.4015(13)
C4 C9 1.4037(12)
C5 C6 1.3786(14)
C5 H5 0.985(14)
C6 C7 1.3961(14)
C6 H6 0.983(13)
C7 C8 1.3867(13)
C7 H7 1.003(13)
C8 C9 1.4061(12)
C8 H8 0.991(13)
C10 C11 1.5122(14)
C10 C12 1.5031(13)
C10 H10 0.972(12)
C11 C12 1.4992(16)
C11 H11A 0.964(14)
C11 H11B 1.007(14)
C12 H12A 1.011(15)
C12 H12B 0.952(15)
C13 C14 1.4038(13)
C13 C18 1.3930(14)
C14 C15 1.3888(15)
C14 H14 0.978(13)
C15 C16 1.3835(18)
C15 H15 0.978(14)
C16 C17 1.3899(17)
C16 H16 0.977(14)
C17 C18 1.3950(14)
C17 H17 0.984(14)
C18 H18 0.995(13)
